data_4067635
loop_
_publ_author_name
'Alvarez, M. Angeles'
'Garc\'ia, M. Esther'
'Mart\'inez, M. Eugenia'
'Men\'endez, Sonia'
'Ruiz, Miguel A.'

_publ_section_title
;
 Dehydrogenative Formation and Reactivity of the Unsaturated
 Benzylidyne-Bridged Complex [Mo2Cp2(\m-CPh)(\m-PCy2)(\m-CO)]: C&#x2212;C
 and C&#x2212;P Coupling Reactions
;
_journal_issue 4
_journal_name_full Organometallics
_journal_page_first 710
_journal_paper_doi 10.1021/om901053x
_journal_volume 29
_journal_year 2010
_chemical_compound_source 'synthesis as described'
_chemical_formula_moiety 'C30 H37 Mo2 O1 P1'
_chemical_formula_sum 'C30 H37 Mo2 O P'
_chemical_formula_weight 636.45
_chemical_name_systematic
;
 ?
;
_space_group_IT_number 15
_symmetry_cell_setting monoclinic
_symmetry_Int_Tables_number 15
_symmetry_space_group_name_Hall '-C 2yc'
_symmetry_space_group_name_H-M 'C 1 2/c 1'
_atom_sites_solution_hydrogens geom
_atom_sites_solution_primary direct
_atom_sites_solution_secondary difmap
_audit_conform_dict_location ftp://ftp.iucr.org/pub/cif_core.dic
_audit_conform_dict_name cif_core.dic
_audit_conform_dict_version 2.4
_audit_creation_method 'WinGX routine CIF_UPDATE'
_cell_angle_alpha 90
_cell_angle_beta 112.156(2)
_cell_angle_gamma 90
_cell_formula_units_Z 8
_cell_length_a 25.741(4)
_cell_length_b 12.3754(19)
_cell_length_c 19.531(3)
_cell_measurement_reflns_used 4686
_cell_measurement_temperature 120(2)
_cell_measurement_theta_max 28.23
_cell_measurement_theta_min 2.25
_cell_measurement_wavelength 0.71073
_cell_volume 5762.3(15)
_computing_cell_refinement 'Brucker Smart'
_computing_data_collection 'Brucker Smart'
_computing_data_reduction 'Brucker Smart'
_computing_molecular_graphics 'Ortep-3 for Windows (Farrugia, 1997)'
_computing_publication_material 'WinGX publication routines (Farrugia, 1999)'
_computing_structure_refinement 'SHELXL-97 (Sheldrick, 2008)'
_computing_structure_solution 'SIR-92 (Altomare, 1994)'
_diffrn_ambient_temperature 120(2)
_diffrn_measured_fraction_theta_full 0.998
_diffrn_measured_fraction_theta_max 0.998
_diffrn_measurement_device_type 'Smart-CCD-1000 BRUKER'
_diffrn_measurement_method 'omega scans'
_diffrn_radiation_monochromator graphite
_diffrn_radiation_probe x-ray
_diffrn_radiation_source 'fine-focus sealed tube'
_diffrn_radiation_type MoK\a
_diffrn_radiation_wavelength 0.71073
_diffrn_reflns_av_unetI/netI 0.0433
_diffrn_reflns_limit_h_max 30
_diffrn_reflns_limit_h_min -33
_diffrn_reflns_limit_k_max 16
_diffrn_reflns_limit_k_min 0
_diffrn_reflns_limit_l_max 25
_diffrn_reflns_limit_l_min 0
_diffrn_reflns_number 26639
_diffrn_reflns_theta_full 27.48
_diffrn_reflns_theta_max 27.48
_diffrn_reflns_theta_min 1.71
_exptl_absorpt_coefficient_mu 0.946
_exptl_absorpt_correction_T_max 0.9281
_exptl_absorpt_correction_T_min 0.5116
_exptl_absorpt_correction_type multi-scan
_exptl_absorpt_process_details 'BRUKER Sadabs'
_exptl_crystal_colour red
_exptl_crystal_density_diffrn 1.467
_exptl_crystal_density_method 'not measured'
_exptl_crystal_description prism
_exptl_crystal_F_000 2592
_exptl_crystal_size_max 0.29
_exptl_crystal_size_mid 0.18
_exptl_crystal_size_min 0.17
_platon_squeeze_details
;
;
_refine_diff_density_max 1.474
_refine_diff_density_min -2.581
_refine_diff_density_rms 0.205
_refine_ls_extinction_method none
_refine_ls_goodness_of_fit_ref 1.347
_refine_ls_hydrogen_treatment constr
_refine_ls_matrix_type full
_refine_ls_number_parameters 297
_refine_ls_number_reflns 6605
_refine_ls_number_restraints 12
_refine_ls_restrained_S_all 1.347
_refine_ls_R_factor_all 0.0882
_refine_ls_R_factor_gt 0.0793
_refine_ls_shift/su_max 0.001
_refine_ls_shift/su_mean 0
_refine_ls_structure_factor_coef Fsqd
_refine_ls_weighting_details 'calc w=1/[\s^2^(Fo^2^)+(0.0000P)^2^+232.4962P] where P=(Fo^2^+2Fc^2^)/3'
_refine_ls_weighting_scheme calc
_refine_ls_wR_factor_gt 0.1884
_refine_ls_wR_factor_ref 0.1908
_reflns_number_gt 5704
_reflns_number_total 6605
_reflns_threshold_expression >2\s(I)
_cod_data_source_file om901053x_si_002.cif
_cod_data_source_block compound1
_cod_depositor_comments
;
The following automatic conversions were performed:
'_diffrn_radiation_monochromador' tag replaced with
'_diffrn_radiation_monochromator'.

Automatic conversion script
Id: cif_correct_tags 1440 2010-10-19 06:21:57Z saulius 
;
_cod_original_cell_volume 5762.2(15)
_cod_original_formula_sum 'C30 H37 Mo2 O1 P1'
_cod_database_code 4067635

loop_
_symmetry_equiv_pos_as_xyz
'x, y, z'
'-x, y, -z+1/2'
'x+1/2, y+1/2, z'
'-x+1/2, y+1/2, -z+1/2'
'-x, -y, -z'
'x, -y, z-1/2'
'-x+1/2, -y+1/2, -z'
'x+1/2, -y+1/2, z-1/2'

loop_
_atom_site_label
_atom_site_type_symbol
_atom_site_fract_x
_atom_site_fract_y
_atom_site_fract_z
_atom_site_U_iso_or_equiv
_atom_site_adp_type
_atom_site_occupancy
_atom_site_symmetry_multiplicity
_atom_site_calc_flag
_atom_site_refinement_flags
_atom_site_disorder_assembly
_atom_site_disorder_group
Mo1 Mo 0.64440(3) 0.39179(6) 0.59330(4) 0.01288(17) Uani 1 1 d . C .
Mo2 Mo 0.55678(3) 0.28745(6) 0.53931(4) 0.01203(17) Uani 1 1 d . C .
P1 P 0.63472(8) 0.21824(17) 0.64243(11) 0.0131(4) Uani 1 1 d . . .
O1 O 0.5424(3) 0.4955(5) 0.6207(4) 0.0214(13) Uani 1 1 d . D .
C1 C 0.5660(3) 0.4320(7) 0.5976(5) 0.0158(16) Uani 1 1 d . . .
C2 C 0.6092(4) 0.3345(8) 0.4923(5) 0.0237(19) Uani 1 1 d . . .
C4 C 0.5804(5) 0.4004(8) 0.3637(5) 0.036(3) Uani 1 1 d . . .
H4 H 0.5512 0.4376 0.3702 0.043 Uiso 1 1 calc R A 1
C5 C 0.5823(5) 0.4010(9) 0.2935(5) 0.034(2) Uani 1 1 d . C .
H5 H 0.552 0.4281 0.2539 0.041 Uiso 1 1 calc R B 1
C3A C 0.6166(7) 0.3512(15) 0.4212(9) 0.015(3) Uiso 0.55 1 d P C 1
C6A C 0.6251(8) 0.3650(17) 0.2828(11) 0.033(4) Uiso 0.55 1 d P C 1
H6A H 0.6261 0.3665 0.2357 0.04 Uiso 0.55 1 calc PR C 1
C7A C 0.6694(8) 0.3242(15) 0.3411(10) 0.029(4) Uiso 0.55 1 d P C 1
H7A H 0.702 0.3026 0.335 0.035 Uiso 0.55 1 calc PR C 1
C8A C 0.6648(7) 0.3155(14) 0.4105(9) 0.023(3) Uiso 0.55 1 d P C 1
H8A H 0.6942 0.2855 0.45 0.027 Uiso 0.55 1 calc PR C 1
C3B C 0.6082(9) 0.313(2) 0.4181(12) 0.020(5) Uiso 0.45 1 d P C 2
C6B C 0.6112(10) 0.303(2) 0.2757(13) 0.032(5) Uiso 0.45 1 d P C 2
H6B H 0.6175 0.3023 0.2318 0.039 Uiso 0.45 1 calc PR C 2
C7B C 0.6284(10) 0.216(2) 0.3238(13) 0.033(5) Uiso 0.45 1 d P C 2
H7B H 0.6413 0.1537 0.3089 0.039 Uiso 0.45 1 calc PR C 2
C8B C 0.6265(9) 0.2212(18) 0.3931(12) 0.025(4) Uiso 0.45 1 d P C 2
H8B H 0.6379 0.1614 0.4241 0.03 Uiso 0.45 1 calc PR C 2
C9 C 0.6980(4) 0.5252(7) 0.5652(5) 0.0224(19) Uani 1 1 d . . .
H9 H 0.6885 0.5482 0.5167 0.027 Uiso 1 1 calc R C .
C10 C 0.6786(4) 0.5677(8) 0.6182(5) 0.025(2) Uani 1 1 d . C .
H10 H 0.6535 0.6246 0.6108 0.03 Uiso 1 1 calc R . .
C11 C 0.7044(4) 0.5084(9) 0.6847(5) 0.031(2) Uani 1 1 d . . .
H11 H 0.6992 0.5202 0.7287 0.037 Uiso 1 1 calc R C .
C12 C 0.7388(4) 0.4290(10) 0.6728(6) 0.039(3) Uani 1 1 d . C .
H12 H 0.7602 0.3783 0.7069 0.047 Uiso 1 1 calc R . .
C13 C 0.7349(4) 0.4404(8) 0.6010(7) 0.034(3) Uani 1 1 d . C .
H13 H 0.7541 0.3979 0.5789 0.041 Uiso 1 1 calc R . .
C14 C 0.5006(4) 0.1597(7) 0.4532(5) 0.0203(18) Uani 1 1 d . . .
H14 H 0.5162 0.114 0.4284 0.024 Uiso 1 1 calc R C .
C15 C 0.4784(3) 0.2640(7) 0.4307(4) 0.0171(17) Uani 1 1 d . C .
H15 H 0.4765 0.299 0.3877 0.021 Uiso 1 1 calc R . .
C16 C 0.4592(4) 0.3071(8) 0.4853(5) 0.028(2) Uani 1 1 d . . .
H16 H 0.4431 0.3746 0.4846 0.033 Uiso 1 1 calc R C .
C17 C 0.4696(3) 0.2262(8) 0.5403(5) 0.0211(18) Uani 1 1 d . C .
H17 H 0.4613 0.2312 0.5826 0.025 Uiso 1 1 calc R . .
C18 C 0.4944(3) 0.1381(7) 0.5204(5) 0.0180(17) Uani 1 1 d . C .
H18 H 0.5053 0.0746 0.5474 0.022 Uiso 1 1 calc R . .
C19 C 0.6312(3) 0.2078(7) 0.7345(4) 0.0133(15) Uani 1 1 d . D .
H19 H 0.6174 0.1354 0.7391 0.016 Uiso 1 1 calc R . .
C20 C 0.5907(4) 0.2899(7) 0.7447(4) 0.0177(17) Uani 1 1 d . . .
H20A H 0.5539 0.2793 0.7065 0.021 Uiso 1 1 calc R D .
H20B H 0.6032 0.3621 0.7391 0.021 Uiso 1 1 calc R . .
C21 C 0.5864(4) 0.2806(8) 0.8204(4) 0.0196(17) Uani 1 1 d . D .
H21A H 0.5614 0.3363 0.8251 0.024 Uiso 1 1 calc R . .
H21B H 0.5704 0.2109 0.8243 0.024 Uiso 1 1 calc R . .
C22 C 0.6427(4) 0.2921(11) 0.8817(5) 0.040(3) Uani 1 1 d . . .
H22A H 0.6566 0.3649 0.8817 0.048 Uiso 1 1 calc R D .
H22B H 0.6391 0.2802 0.9288 0.048 Uiso 1 1 calc R . .
C23 C 0.6837(4) 0.2127(13) 0.8730(5) 0.048(4) Uani 1 1 d . D .
H23A H 0.6717 0.14 0.8783 0.057 Uiso 1 1 calc R . .
H23B H 0.7202 0.2243 0.9119 0.057 Uiso 1 1 calc R . .
C24 C 0.6891(4) 0.2229(11) 0.7983(5) 0.033(3) Uani 1 1 d . . .
H24A H 0.7151 0.1687 0.7943 0.039 Uiso 1 1 calc R D .
H24B H 0.7041 0.2935 0.7943 0.039 Uiso 1 1 calc R . .
C25A C 0.6708(9) 0.0875(17) 0.6275(11) 0.012(7) Uiso 0.5 1 d PD D 1
H25A H 0.7084 0.0857 0.6664 0.015 Uiso 0.5 1 calc PR D 1
C26A C 0.6398(7) -0.0096(12) 0.6390(10) 0.020(3) Uiso 0.5 1 d PD D 1
H26A H 0.6417 -0.01 0.6895 0.023 Uiso 0.5 1 calc PR D 1
H26B H 0.6006 -0.0045 0.6065 0.023 Uiso 0.5 1 calc PR D 1
C27A C 0.6638(7) -0.1132(13) 0.6237(9) 0.021(4) Uiso 0.5 1 d PD D 1
H27A H 0.639 -0.1725 0.6235 0.025 Uiso 0.5 1 calc PR D 1
H27B H 0.6998 -0.1264 0.6631 0.025 Uiso 0.5 1 calc PR D 1
C28A C 0.6712(7) -0.1104(13) 0.5504(9) 0.018(3) Uiso 0.5 1 d PD D 1
H28A H 0.6347 -0.1074 0.5105 0.022 Uiso 0.5 1 calc PR D 1
H28B H 0.6896 -0.1763 0.5447 0.022 Uiso 0.5 1 calc PR D 1
C29A C 0.7062(7) -0.0128(13) 0.5449(10) 0.019(4) Uiso 0.5 1 d PD D 1
H29A H 0.7436 -0.0178 0.5827 0.023 Uiso 0.5 1 calc PR D 1
H29B H 0.7094 -0.0125 0.497 0.023 Uiso 0.5 1 calc PR D 1
C30A C 0.6783(7) 0.0911(12) 0.5549(8) 0.015(3) Uiso 0.5 1 d PD D 1
H30A H 0.7014 0.1526 0.554 0.018 Uiso 0.5 1 calc PR D 1
H30B H 0.6421 0.0991 0.5148 0.018 Uiso 0.5 1 calc PR D 1
C25B C 0.6732(8) 0.0950(17) 0.6394(13) 0.008(6) Uiso 0.5 1 d PD D 2
H25B H 0.6923 0.07 0.6904 0.01 Uiso 0.5 1 calc PR D 2
C26B C 0.6315(8) 0.0050(16) 0.5966(14) 0.040(5) Uiso 0.5 1 d PD D 2
H26C H 0.6084 -0.0167 0.6237 0.048 Uiso 0.5 1 calc PR D 2
H26D H 0.6072 0.0311 0.5483 0.048 Uiso 0.5 1 calc PR D 2
C27B C 0.6668(8) -0.0916(16) 0.5885(13) 0.034(5) Uiso 0.5 1 d PD D 2
H27C H 0.6874 -0.1222 0.6369 0.041 Uiso 0.5 1 calc PR D 2
H27D H 0.6418 -0.147 0.5586 0.041 Uiso 0.5 1 calc PR D 2
C28B C 0.7079(8) -0.0606(18) 0.5533(11) 0.032(5) Uiso 0.5 1 d PD D 2
H28C H 0.7273 -0.1247 0.547 0.039 Uiso 0.5 1 calc PR D 2
H28D H 0.6875 -0.0302 0.5047 0.039 Uiso 0.5 1 calc PR D 2
C29B C 0.7501(8) 0.0203(14) 0.5995(11) 0.032(4) Uiso 0.5 1 d PD D 2
H29C H 0.7756 0.0397 0.5754 0.038 Uiso 0.5 1 calc PR D 2
H29D H 0.7719 -0.0105 0.6474 0.038 Uiso 0.5 1 calc PR D 2
C30B C 0.7185(8) 0.1209(15) 0.6088(11) 0.031(4) Uiso 0.5 1 d PD D 2
H30C H 0.7452 0.171 0.642 0.037 Uiso 0.5 1 calc PR D 2
H30D H 0.7011 0.1562 0.5613 0.037 Uiso 0.5 1 calc PR D 2

loop_
_atom_site_aniso_label
_atom_site_aniso_U_11
_atom_site_aniso_U_22
_atom_site_aniso_U_33
_atom_site_aniso_U_23
_atom_site_aniso_U_13
_atom_site_aniso_U_12
Mo1 0.0152(3) 0.0118(3) 0.0123(3) 0.0022(3) 0.0060(3) 0.0017(3)
Mo2 0.0123(3) 0.0119(3) 0.0096(3) -0.0008(3) 0.0016(2) 0.0031(3)
P1 0.0145(9) 0.0095(9) 0.0123(9) 0.0010(8) 0.0018(7) 0.0012(8)
O1 0.027(3) 0.010(3) 0.031(3) -0.004(3) 0.016(3) 0.001(3)
C1 0.020(4) 0.011(4) 0.018(4) 0.003(3) 0.009(3) -0.002(3)
C2 0.020(4) 0.034(5) 0.015(4) 0.004(4) 0.004(3) 0.011(4)
C4 0.064(7) 0.023(5) 0.025(5) 0.008(4) 0.021(5) 0.004(5)
C5 0.042(6) 0.038(6) 0.020(5) 0.000(4) 0.008(4) -0.014(5)
C9 0.030(5) 0.018(4) 0.024(4) 0.006(4) 0.015(4) -0.007(4)
C10 0.016(4) 0.021(4) 0.032(5) -0.013(4) 0.003(4) -0.005(4)
C11 0.022(5) 0.051(7) 0.019(4) -0.008(4) 0.007(4) -0.021(5)
C12 0.019(5) 0.046(7) 0.045(6) 0.024(5) 0.002(4) -0.003(5)
C13 0.032(5) 0.020(5) 0.065(7) 0.012(5) 0.035(5) 0.003(4)
C14 0.021(4) 0.017(4) 0.017(4) -0.006(3) 0.000(3) -0.005(3)
C15 0.014(4) 0.015(4) 0.013(4) 0.003(3) -0.006(3) -0.005(3)
C16 0.018(4) 0.029(5) 0.033(5) -0.016(4) 0.007(4) -0.011(4)
C17 0.015(4) 0.030(5) 0.018(4) -0.006(4) 0.005(3) -0.005(4)
C18 0.017(4) 0.012(4) 0.020(4) -0.001(3) 0.001(3) -0.008(3)
C19 0.013(4) 0.015(4) 0.009(3) -0.001(3) 0.002(3) 0.002(3)
C20 0.024(4) 0.015(4) 0.014(4) -0.004(3) 0.007(3) 0.002(3)
C21 0.022(4) 0.025(5) 0.012(4) 0.000(3) 0.007(3) -0.004(4)
C22 0.036(6) 0.071(8) 0.013(4) -0.007(5) 0.010(4) -0.028(6)
C23 0.020(5) 0.105(11) 0.015(4) 0.015(6) 0.003(4) 0.002(6)
C24 0.013(4) 0.071(8) 0.009(4) 0.008(5) -0.001(3) -0.004(5)

loop_
_atom_type_symbol
_atom_type_description
_atom_type_scat_dispersion_real
_atom_type_scat_dispersion_imag
_atom_type_scat_source
C C 0.0033 0.0016 'International Tables Vol C Tables 4.2.6.8 and 6.1.1.4'
H H 0 0 'International Tables Vol C Tables 4.2.6.8 and 6.1.1.4'
O O 0.0106 0.006 'International Tables Vol C Tables 4.2.6.8 and 6.1.1.4'
P P 0.1023 0.0942 'International Tables Vol C Tables 4.2.6.8 and 6.1.1.4'
Mo Mo -1.6832 0.6857 'International Tables Vol C Tables 4.2.6.8 and 6.1.1.4'

loop_
_geom_angle_atom_site_label_1
_geom_angle_atom_site_label_2
_geom_angle_atom_site_label_3
_geom_angle
C2 Mo1 C1 92.2(3)
C2 Mo1 C10 122.7(4)
C1 Mo1 C10 93.7(3)
C2 Mo1 C9 96.2(4)
C1 Mo1 C9 119.9(3)
C10 Mo1 C9 35.1(3)
C2 Mo1 C13 103.1(4)
C1 Mo1 C13 151.0(3)
C10 Mo1 C13 57.4(3)
C9 Mo1 C13 34.9(3)
C2 Mo1 C11 154.3(4)
C1 Mo1 C11 100.9(3)
C10 Mo1 C11 35.2(4)
C9 Mo1 C11 58.1(3)
C13 Mo1 C11 56.4(4)
C2 Mo1 C12 133.9(4)
C1 Mo1 C12 133.1(4)
C10 Mo1 C12 58.1(4)
C9 Mo1 C12 58.1(3)
C13 Mo1 C12 33.7(4)
C11 Mo1 C12 34.3(4)
C2 Mo1 P1 90.0(3)
C1 Mo1 P1 87.2(2)
C10 Mo1 P1 147.1(3)
C9 Mo1 P1 151.8(2)
C13 Mo1 P1 116.9(3)
C11 Mo1 P1 112.4(3)
C12 Mo1 P1 98.4(3)
C2 Mo1 Mo2 51.7(3)
C1 Mo1 Mo2 53.5(2)
C10 Mo1 Mo2 142.4(2)
C9 Mo1 Mo2 142.5(2)
C13 Mo1 Mo2 152.2(3)
C11 Mo1 Mo2 151.1(2)
C12 Mo1 Mo2 157.5(3)
P1 Mo1 Mo2 59.11(5)
C2 Mo2 C1 92.5(4)
C2 Mo2 C15 97.0(3)
C1 Mo2 C15 119.0(3)
C2 Mo2 C16 124.2(4)
C1 Mo2 C16 92.2(3)
C15 Mo2 C16 35.8(3)
C2 Mo2 C14 102.0(4)
C1 Mo2 C14 151.1(3)
C15 Mo2 C14 35.1(3)
C16 Mo2 C14 58.9(3)
C2 Mo2 C17 155.1(3)
C1 Mo2 C17 100.5(3)
C15 Mo2 C17 58.1(3)
C16 Mo2 C17 35.0(3)
C14 Mo2 C17 57.7(3)
C2 Mo2 C18 133.7(4)
C1 Mo2 C18 132.9(3)
C15 Mo2 C18 57.4(3)
C16 Mo2 C18 57.7(3)
C14 Mo2 C18 34.4(3)
C17 Mo2 C18 34.0(3)
C2 Mo2 P1 89.7(3)
C1 Mo2 P1 87.8(2)
C15 Mo2 P1 151.9(2)
C16 Mo2 P1 146.1(3)
C14 Mo2 P1 116.8(2)
C17 Mo2 P1 111.8(2)
C18 Mo2 P1 98.9(2)
C2 Mo2 Mo1 51.1(3)
C1 Mo2 Mo1 54.5(2)
C15 Mo2 Mo1 142.5(2)
C16 Mo2 Mo1 142.3(3)
C14 Mo2 Mo1 150.6(2)
C17 Mo2 Mo1 151.5(2)
C18 Mo2 Mo1 158.0(2)
P1 Mo2 Mo1 59.18(5)
C25B P1 C19 101.5(7)
C19 P1 C25A 106.9(6)
C25B P1 Mo2 124.1(7)
C19 P1 Mo2 120.7(3)
C25A P1 Mo2 117.8(7)
C25B P1 Mo1 126.3(5)
C19 P1 Mo1 120.3(3)
C25A P1 Mo1 123.9(5)
Mo2 P1 Mo1 61.71(5)
O1 C1 Mo2 144.1(7)
O1 C1 Mo1 144.0(7)
Mo2 C1 Mo1 71.9(3)
C3B C2 Mo1 152.7(11)
C3A C2 Mo1 135.6(10)
C3B C2 Mo2 130.0(11)
C3A C2 Mo2 145.4(9)
Mo1 C2 Mo2 77.2(3)
C3A C4 C5 124.8(13)
C5 C4 C3B 121.3(13)
C3A C4 H4 117.6
C5 C4 H4 117.6
C3B C4 H4 117.1
C6A C5 C4 120.9(13)
C4 C5 C6B 114.9(13)
C6A C5 H5 119.6
C4 C5 H5 119.6
C6B C5 H5 115
C4 C3A C8A 113.7(14)
C4 C3A C2 124.5(13)
C8A C3A C2 121.8(13)
C5 C6A C7A 119.6(18)
C5 C6A H6A 120.2
C7A C6A H6A 120.2
C6A C7A C8A 118.7(18)
C6A C7A H7A 120.6
C8A C7A H7A 120.6
C3A C8A C7A 121.3(16)
C3A C8A H8A 119.4
C7A C8A H8A 119.4
C8B C3B C2 128.2(19)
C8B C3B C4 118.5(18)
C2 C3B C4 113.2(16)
C7B C6B C5 121(2)
C7B C6B H6B 119.4
C5 C6B H6B 119.4
C8B C7B C6B 121(2)
C8B C7B H7B 119.6
C6B C7B H7B 119.6
C7B C8B C3B 122(2)
C7B C8B H8B 119.1
C3B C8B H8B 119.1
C10 C9 C13 105.9(9)
C10 C9 Mo1 71.9(5)
C13 C9 Mo1 73.0(5)
C10 C9 H9 127.1
C13 C9 H9 127.1
Mo1 C9 H9 120.1
C9 C10 C11 107.8(9)
C9 C10 Mo1 73.1(5)
C11 C10 Mo1 73.5(6)
C9 C10 H10 126.1
C11 C10 H10 126.1
Mo1 C10 H10 119.2
C12 C11 C10 108.5(9)
C12 C11 Mo1 73.8(6)
C10 C11 Mo1 71.2(5)
C12 C11 H11 125.8
C10 C11 H11 125.8
Mo1 C11 H11 121
C13 C12 C11 106.9(9)
C13 C12 Mo1 72.0(6)
C11 C12 Mo1 71.9(5)
C13 C12 H12 126.6
C11 C12 H12 126.6
Mo1 C12 H12 121.3
C12 C13 C9 110.9(10)
C12 C13 Mo1 74.2(6)
C9 C13 Mo1 72.1(5)
C12 C13 H13 124.5
C9 C13 H13 124.5
Mo1 C13 H13 120.7
C18 C14 C15 106.8(8)
C18 C14 Mo2 73.6(5)
C15 C14 Mo2 71.2(5)
C18 C14 H14 126.6
C15 C14 H14 126.6
Mo2 C14 H14 120.5
C14 C15 C16 108.6(8)
C14 C15 Mo2 73.8(4)
C16 C15 Mo2 72.6(5)
C14 C15 H15 125.7
C16 C15 H15 125.7
Mo2 C15 H15 119.8
C17 C16 C15 106.3(8)
C17 C16 Mo2 73.8(5)
C15 C16 Mo2 71.6(5)
C17 C16 H16 126.8
C15 C16 H16 126.8
Mo2 C16 H16 119.7
C18 C17 C16 108.4(8)
C18 C17 Mo2 73.3(5)
C16 C17 Mo2 71.2(5)
C18 C17 H17 125.8
C16 C17 H17 125.8
Mo2 C17 H17 121.4
C17 C18 C14 109.8(8)
C17 C18 Mo2 72.7(5)
C14 C18 Mo2 72.0(5)
C17 C18 H18 125.1
C14 C18 H18 125.1
Mo2 C18 H18 121.8
C20 C19 C24 108.2(7)
C20 C19 P1 111.8(5)
C24 C19 P1 112.9(6)
C20 C19 H19 107.9
C24 C19 H19 107.9
P1 C19 H19 107.9
C19 C20 C21 112.4(7)
C19 C20 H20A 109.1
C21 C20 H20A 109.1
C19 C20 H20B 109.1
C21 C20 H20B 109.1
H20A C20 H20B 107.9
C22 C21 C20 111.4(7)
C22 C21 H21A 109.4
C20 C21 H21A 109.4
C22 C21 H21B 109.4
C20 C21 H21B 109.4
H21A C21 H21B 108
C23 C22 C21 110.9(9)
C23 C22 H22A 109.5
C21 C22 H22A 109.5
C23 C22 H22B 109.5
C21 C22 H22B 109.5
H22A C22 H22B 108
C22 C23 C24 112.2(10)
C22 C23 H23A 109.2
C24 C23 H23A 109.2
C22 C23 H23B 109.2
C24 C23 H23B 109.2
H23A C23 H23B 107.9
C23 C24 C19 110.6(7)
C23 C24 H24A 109.5
C19 C24 H24A 109.5
C23 C24 H24B 109.5
C19 C24 H24B 109.5
H24A C24 H24B 108.1
C30A C25A C26A 115.3(17)
C30A C25A P1 110.8(14)
C26A C25A P1 109.5(13)
C30A C25A H25A 106.9
C26A C25A H25A 106.9
P1 C25A H25A 106.9
C27A C26A C25A 111.9(15)
C27A C26A H26A 109.2
C25A C26A H26A 109.2
C27A C26A H26B 109.2
C25A C26A H26B 109.2
H26A C26A H26B 107.9
C26A C27A C28A 112.0(15)
C26A C27A H27A 109.2
C28A C27A H27A 109.2
C26A C27A H27B 109.2
C28A C27A H27B 109.2
H27A C27A H27B 107.9
C27A C28A C29A 111.8(14)
C27A C28A H28A 109.3
C29A C28A H28A 109.3
C27A C28A H28B 109.3
C29A C28A H28B 109.3
H28A C28A H28B 107.9
C30A C29A C28A 109.8(13)
C30A C29A H29A 109.7
C28A C29A H29A 109.7
C30A C29A H29B 109.7
C28A C29A H29B 109.7
H29A C29A H29B 108.2
C25A C30A C29A 109.3(15)
C25A C30A H30A 109.8
C29A C30A H30A 109.8
C25A C30A H30B 109.8
C29A C30A H30B 109.8
H30A C30A H30B 108.3
C30B C25B C26B 114.4(18)
C30B C25B P1 109.9(13)
C26B C25B P1 110.0(13)
C30B C25B H25B 107.4
C26B C25B H25B 107.4
P1 C25B H25B 107.4
C27B C26B C25B 107.2(17)
C27B C26B H26C 110.3
C25B C26B H26C 110.3
C27B C26B H26D 110.3
C25B C26B H26D 110.3
H26C C26B H26D 108.5
C28B C27B C26B 112.9(18)
C28B C27B H27C 109
C26B C27B H27C 109
C28B C27B H27D 109
C26B C27B H27D 109
H27C C27B H27D 107.8
C29B C28B C27B 111.6(17)
C29B C28B H28C 109.3
C27B C28B H28C 109.3
C29B C28B H28D 109.3
C27B C28B H28D 109.3
H28C C28B H28D 108
C28B C29B C30B 108.4(17)
C28B C29B H29C 110
C30B C29B H29C 110
C28B C29B H29D 110
C30B C29B H29D 110
H29C C29B H29D 108.4
C25B C30B C29B 113.1(17)
C25B C30B H30C 108.9
C29B C30B H30C 108.9
C25B C30B H30D 108.9
C29B C30B H30D 108.9
H30C C30B H30D 107.8

loop_
_geom_bond_atom_site_label_1
_geom_bond_atom_site_label_2
_geom_bond_distance
Mo1 C2 1.967(9)
Mo1 C1 2.111(8)
Mo1 C10 2.330(9)
Mo1 C9 2.345(8)
Mo1 C13 2.356(10)
Mo1 C11 2.360(9)
Mo1 C12 2.384(10)
Mo1 P1 2.403(2)
Mo1 Mo2 2.4643(10)
Mo2 C2 1.985(10)
Mo2 C1 2.085(8)
Mo2 C15 2.330(7)
Mo2 C16 2.342(9)
Mo2 C14 2.363(8)
Mo2 C17 2.376(9)
Mo2 C18 2.383(8)
Mo2 P1 2.402(2)
P1 C25B 1.83(2)
P1 C19 1.838(8)
P1 C25A 1.94(2)
O1 C1 1.182(10)
C2 C3B 1.46(2)
C2 C3A 1.485(18)
C4 C3A 1.308(19)
C4 C5 1.390(14)
C4 C3B 1.50(2)
C4 H4 0.93
C5 C6A 1.28(2)
C5 C6B 1.53(3)
C5 H5 0.93
C3A C8A 1.40(2)
C6A C7A 1.37(3)
C6A H6A 0.93
C7A C8A 1.41(2)
C7A H7A 0.93
C8A H8A 0.93
C3B C8B 1.39(3)
C6B C7B 1.39(3)
C6B H6B 0.93
C7B C8B 1.37(3)
C7B H7B 0.93
C8B H8B 0.93
C9 C10 1.408(13)
C9 C13 1.411(14)
C9 H9 0.93
C10 C11 1.421(14)
C10 H10 0.93
C11 C12 1.400(16)
C11 H11 0.93
C12 C13 1.376(16)
C12 H12 0.93
C13 H13 0.93
C14 C18 1.404(12)
C14 C15 1.414(12)
C14 H14 0.93
C15 C16 1.436(13)
C15 H15 0.93
C16 C17 1.419(14)
C16 H16 0.93
C17 C18 1.391(13)
C17 H17 0.93
C18 H18 0.93
C19 C20 1.521(11)
C19 C24 1.553(11)
C19 H19 0.98
C20 C21 1.528(11)
C20 H20A 0.97
C20 H20B 0.97
C21 C22 1.500(12)
C21 H21A 0.97
C21 H21B 0.97
C22 C23 1.499(18)
C22 H22A 0.97
C22 H22B 0.97
C23 C24 1.522(13)
C23 H23A 0.97
C23 H23B 0.97
C24 H24A 0.97
C24 H24B 0.97
C25A C30A 1.503(17)
C25A C26A 1.504(16)
C25A H25A 0.98
C26A C27A 1.501(16)
C26A H26A 0.97
C26A H26B 0.97
C27A C28A 1.516(15)
C27A H27A 0.97
C27A H27B 0.97
C28A C29A 1.534(16)
C28A H28A 0.97
C28A H28B 0.97
C29A C30A 1.521(16)
C29A H29A 0.97
C29A H29B 0.97
C30A H30A 0.97
C30A H30B 0.97
C25B C30B 1.530(17)
C25B C26B 1.555(17)
C25B H25B 0.98
C26B C27B 1.546(17)
C26B H26C 0.97
C26B H26D 0.97
C27B C28B 1.512(17)
C27B H27C 0.97
C27B H27D 0.97
C28B C29B 1.502(17)
C28B H28C 0.97
C28B H28D 0.97
C29B C30B 1.535(17)
C29B H29C 0.97
C29B H29D 0.97
C30B H30C 0.97
C30B H30D 0.97

loop_
_platon_squeeze_void_nr
_platon_squeeze_void_average_x
_platon_squeeze_void_average_y
_platon_squeeze_void_average_z
_platon_squeeze_void_volume
_platon_squeeze_void_count_electrons
_platon_squeeze_void_content
1 0.500 0.025 0.250 118 49 ' '
2 0.500 -0.025 0.750 118 49 ' '
3 1.000 0.475 0.750 118 49 ' '
4 0.000 0.525 0.250 118 49 ' '
